data_4307632
loop_
_publ_author_name
'Cathie L. Condron'
'Susan M. Kauzlarich'
'G. S. Nolas'

_publ_contact_author_name 'Susan M. Kauzlarich'
_publ_section_title
;
Structure and Thermoelectric Characterization of AxBa8-xAl14Si31 (A = Sr,
Eu) Single Crystals
;
_journal_name_full 'Inorganic Chemistry'
_journal_page_first 2556
_journal_page_last 2562
_journal_paper_doi 10.1021/ic062115v
_journal_volume 46
_journal_year 2007
_chemical_formula_sum 'Al14.1 Ba7.72 Eu0.28 Si30.64'
_chemical_formula_weight 2343.8083
_chemical_name_common 'Al14.10 Ba7.72 Eu0.28 Si30.64'
_chemical_name_systematic 'Al14.10 Ba7.72 Eu0.28 Si30.64'
_space_group_IT_number 223
_symmetry_cell_setting cubic
_symmetry_space_group_name_Hall '-P 4n 2 3'
_symmetry_space_group_name_H-M 'P m -3 n'
_atom_sites_solution_primary direct
_atom_sites_solution_secondary difmap
_audit_creation_method SHELXL-97
_cell_angle_alpha 90.00
_cell_angle_beta 90.00
_cell_angle_gamma 90.00
_cell_formula_units_Z 1
_cell_length_a 10.6306(12)
_cell_length_b 10.6306(12)
_cell_length_c 10.6306(12)
_cell_measurement_reflns_used 291
_cell_measurement_temperature 90(2)
_cell_measurement_theta_max 28.06
_cell_measurement_theta_min 2.71
_cell_volume 1201.4(2)
_computing_cell_refinement 'Brucker SAINT'
_computing_data_collection 'Bruker SMART'
_computing_data_reduction 'Brucker SAINT'
_computing_molecular_graphics 'Balls and Sticks 1.48'
_computing_publication_material 'SHELXL-97 (Sheldrick, 1197)'
_computing_structure_refinement 'SHELXL-97 (Sheldrick, 1997)'
_computing_structure_solution 'SHELXS-97 (Sheldrick, 1990)'
_diffrn_ambient_temperature 90(2)
_diffrn_measured_fraction_theta_full 1.000
_diffrn_measured_fraction_theta_max 1.000
_diffrn_measurement_device_type 'Bruker CCD'
_diffrn_measurement_method '/w scans'
_diffrn_radiation_monochromator graphite
_diffrn_radiation_source 'normal sealed tube'
_diffrn_radiation_type MoK\a
_diffrn_radiation_wavelength 0.71073
_diffrn_reflns_av_R_equivalents 0.0361
_diffrn_reflns_av_sigmaI/netI 0.0104
_diffrn_reflns_limit_h_max 14
_diffrn_reflns_limit_h_min -13
_diffrn_reflns_limit_k_max 14
_diffrn_reflns_limit_k_min -9
_diffrn_reflns_limit_l_max 13
_diffrn_reflns_limit_l_min -14
_diffrn_reflns_number 8791
_diffrn_reflns_theta_full 28.06
_diffrn_reflns_theta_max 28.06
_diffrn_reflns_theta_min 2.71
_exptl_absorpt_coefficient_mu 7.619
_exptl_absorpt_correction_T_max .795
_exptl_absorpt_correction_T_min .639
_exptl_absorpt_correction_type empirical
_exptl_absorpt_process_details 'SADABS 2.03, (Sheldrick, 2001)'
_exptl_crystal_colour Silver
_exptl_crystal_density_diffrn 3.239
_exptl_crystal_description chunk
_exptl_crystal_F_000 1062.2
_exptl_crystal_size_max 0.09
_exptl_crystal_size_mid 0.05
_exptl_crystal_size_min 0.03
_refine_diff_density_max 0.572
_refine_diff_density_min -0.435
_refine_diff_density_rms 0.100
_refine_ls_extinction_coef 0.0031(2)
_refine_ls_extinction_expression Fc^*^=kFc[1+0.001xFc^2^\l^3^/sin(2\q)]^-1/4^
_refine_ls_goodness_of_fit_ref 1.323
_refine_ls_matrix_type full
_refine_ls_number_parameters 16
_refine_ls_number_reflns 291
_refine_ls_number_restraints 0
_refine_ls_restrained_S_all 1.323
_refine_ls_R_factor_all 0.0152
_refine_ls_R_factor_gt 0.0142
_refine_ls_shift/su_max 0.000
_refine_ls_shift/su_mean 0.000
_refine_ls_structure_factor_coef Fsqd
_refine_ls_weighting_details 'calc w=1/[\s^2^(Fo^2^)+(0.0090P)^2^+2.6739P] where P=(Fo^2^+2Fc^2^)/3'
_refine_ls_weighting_scheme calc
_refine_ls_wR_factor_gt 0.0339
_refine_ls_wR_factor_ref 0.0343
_reflns_number_gt 275
_reflns_number_total 291
_reflns_threshold_expression >2sigma(I)
_cod_data_source_file ic062115vsi20061106_115937_1.cif
_cod_data_source_block final
_cod_original_formula_sum 'Al14.10 Ba7.72 Eu0.28 Si30.64'
_cod_database_code 4307632

loop_
_symmetry_equiv_pos_as_xyz
'x, y, z'
'-x, -y, z'
'-x, y, -z'
'x, -y, -z'
'z, x, y'
'z, -x, -y'
'-z, -x, y'
'-z, x, -y'
'y, z, x'
'-y, z, -x'
'y, -z, -x'
'-y, -z, x'
'y+1/2, x+1/2, -z+1/2'
'-y+1/2, -x+1/2, -z+1/2'
'y+1/2, -x+1/2, z+1/2'
'-y+1/2, x+1/2, z+1/2'
'x+1/2, z+1/2, -y+1/2'
'-x+1/2, z+1/2, y+1/2'
'-x+1/2, -z+1/2, -y+1/2'
'x+1/2, -z+1/2, y+1/2'
'z+1/2, y+1/2, -x+1/2'
'z+1/2, -y+1/2, x+1/2'
'-z+1/2, y+1/2, x+1/2'
'-z+1/2, -y+1/2, -x+1/2'
'-x, -y, -z'
'x, y, -z'
'x, -y, z'
'-x, y, z'
'-z, -x, -y'
'-z, x, y'
'z, x, -y'
'z, -x, y'
'-y, -z, -x'
'y, -z, x'
'-y, z, x'
'y, z, -x'
'-y-1/2, -x-1/2, z-1/2'
'y-1/2, x-1/2, z-1/2'
'-y-1/2, x-1/2, -z-1/2'
'y-1/2, -x-1/2, -z-1/2'
'-x-1/2, -z-1/2, y-1/2'
'x-1/2, -z-1/2, -y-1/2'
'x-1/2, z-1/2, y-1/2'
'-x-1/2, z-1/2, -y-1/2'
'-z-1/2, -y-1/2, x-1/2'
'-z-1/2, y-1/2, -x-1/2'
'z-1/2, -y-1/2, -x-1/2'
'z-1/2, y-1/2, x-1/2'

loop_
_atom_site_label
_atom_site_type_symbol
_atom_site_fract_x
_atom_site_fract_y
_atom_site_fract_z
_atom_site_U_iso_or_equiv
_atom_site_adp_type
_atom_site_occupancy
_atom_site_symmetry_multiplicity
_atom_site_calc_flag
_atom_site_refinement_flags
_atom_site_disorder_assembly
_atom_site_disorder_group
Ba1 Ba 0.0000 0.0000 0.0000 0.00594(16) Uani 0.86 24 d SP . .
Eu1 Eu 0.0000 0.0000 0.0000 0.00594(16) Uani 0.14 24 d SP . .
Ba2 Ba 0.0000 0.2500 0.5000 0.01829(15) Uani 1 8 d S . .
Al1 Al 0.2500 0.0000 0.5000 0.0082(3) Uani 0.55 8 d SP . .
Si1 Si 0.2500 0.0000 0.5000 0.0082(3) Uani 0.44 8 d SP . .
Al2 Al 0.18491(6) 0.18491(6) 0.18491(6) 0.0079(2) Uani 0.27 3 d SP . .
Si2 Si 0.18491(6) 0.18491(6) 0.18491(6) 0.0079(2) Uani 0.70 3 d SP . .
Al3 Al 0.11734(8) 0.0000 0.30522(8) 0.00733(19) Uani 0.27 2 d SP . .
Si3 Si 0.11734(8) 0.0000 0.30522(8) 0.00733(19) Uani 0.70 2 d SP . .

loop_
_atom_site_aniso_label
_atom_site_aniso_U_11
_atom_site_aniso_U_22
_atom_site_aniso_U_33
_atom_site_aniso_U_23
_atom_site_aniso_U_13
_atom_site_aniso_U_12
Ba1 0.00594(16) 0.00594(16) 0.00594(16) 0.000 0.000 0.000
Eu1 0.00594(16) 0.00594(16) 0.00594(16) 0.000 0.000 0.000
Ba2 0.02358(18) 0.0077(2) 0.02358(18) 0.000 0.000 0.000
Al1 0.0088(8) 0.0080(5) 0.0080(5) 0.000 0.000 0.000
Si1 0.0088(8) 0.0080(5) 0.0080(5) 0.000 0.000 0.000
Al2 0.0079(2) 0.0079(2) 0.0079(2) 0.000 0.000 0.000
Si2 0.0079(2) 0.0079(2) 0.0079(2) 0.000 0.000 0.000
Al3 0.0083(4) 0.0077(4) 0.0060(4) 0.000 0.000 0.000
Si3 0.0083(4) 0.0077(4) 0.0060(4) 0.000 0.000 0.000

loop_
_atom_type_symbol
_atom_type_description
_atom_type_scat_dispersion_real
_atom_type_scat_dispersion_imag
_atom_type_scat_source
Al Al 0.0645 0.0514 'International Tables Vol C Tables 4.2.6.8 and 6.1.1.4'
Si Si 0.0817 0.0704 'International Tables Vol C Tables 4.2.6.8 and 6.1.1.4'
Ba Ba -0.3244 2.2819 'International Tables Vol C Tables 4.2.6.8 and 6.1.1.4'
Eu Eu -0.1578 3.6682 'International Tables Vol C Tables 4.2.6.8 and 6.1.1.4'

loop_
_geom_angle_atom_site_label_1
_geom_angle_atom_site_label_2
_geom_angle_atom_site_label_3
_geom_angle
_geom_angle_site_symmetry_1
_geom_angle_site_symmetry_3
_geom_angle_publ_flag
Al3 Al1 Si3 108.473(19) . 41_666 ?
Al3 Al1 Al3 108.473(19) . 41_666 ?
Si3 Al1 Si3 111.49(4) 41_666 18_545 ?
Al3 Al1 Si3 111.49(4) 41_666 18_545 ?
Si3 Al1 Si3 108.473(19) 41_666 26_556 ?
Al3 Al1 Si3 108.473(19) 41_666 26_556 ?
Si2 Al2 Si3 109.31(3) 14 5 ?
Al2 Al2 Si3 109.31(3) 14 5 ?
Si3 Al2 Si3 109.63(3) 5 9 ?
Al3 Al2 Si3 109.63(3) 5 9 ?
Si2 Al3 Al2 106.54(4) 27 . ?
Al2 Al3 Al2 106.54(4) 27 . ?
Si2 Al3 Si3 107.03(2) 27 2 ?
Al2 Al3 Si3 107.03(2) 27 2 ?
Si2 Al3 Al1 105.44(3) 27 . ?
Al2 Al3 Al1 105.44(3) 27 . ?
Si3 Al3 Al1 124.26(2) 2 . ?
Al3 Al3 Al1 124.26(2) 2 . ?

loop_
_geom_bond_atom_site_label_1
_geom_bond_atom_site_label_2
_geom_bond_distance
_geom_bond_site_symmetry_2
_geom_bond_publ_flag
Ba1 Al2 3.4047(11) . ?
Ba1 Si3 3.4762(9) . ?
Ba2 Si3 3.5926(7) 45_666 ?
Al1 Ba2 3.7585(4) 25_556 ?
Al1 Al3 2.5053(9) . ?
Al2 Si2 2.397(2) 14 ?
Al2 Si3 2.4527(7) 5 ?
Al3 Si3 2.4949(18) 2 ?
